data_4069730
loop_
_publ_author_name
'Mitton, Samuel J.'
'McDonald, Robert'
'Turculet, Laura'

_publ_section_title
;
 Synthesis and Characterization of Neutral and Cationic Platinum(II)
 Complexes Featuring Pincer-like Bis(phosphino)silyl Ligands: Si&#x2212;H
 and Si&#x2212;Cl Bond Activation Chemistry
;
_journal_issue 17
_journal_name_full Organometallics
_journal_page_first 5122
_journal_paper_doi 10.1021/om9003863
_journal_volume 28
_journal_year 2009
_chemical_formula_moiety 'C41 H41 O P2 Pt Si, C25 H7 B F15, C4 H10 O'
_chemical_formula_sum 'C70 H58 B F15 O2 P2 Pt Si'
_chemical_formula_weight 1512.09
_chemical_name_systematic
; 
 ? 
;
_space_group_IT_number 2
_symmetry_cell_setting triclinic
_symmetry_space_group_name_Hall '-P 1'
_symmetry_space_group_name_H-M 'P -1'
_atom_sites_solution_hydrogens geom
_atom_sites_solution_primary direct
_atom_sites_solution_secondary difmap
_audit_creation_method SHELXL-97
_cell_angle_alpha 100.4012(10)
_cell_angle_beta 103.4242(10)
_cell_angle_gamma 99.6020(10)
_cell_formula_units_Z 2
_cell_length_a 14.7176(12)
_cell_length_b 14.9566(13)
_cell_length_c 15.4025(13)
_cell_measurement_reflns_used 9883
_cell_measurement_temperature 173(2)
_cell_measurement_theta_max 26.629
_cell_measurement_theta_min 2.206
_cell_volume 3165.5(5)
_computing_cell_refinement 'Bruker SAINT'
_computing_data_collection 'Bruker APEX2'
_computing_data_reduction 'Bruker SAINT'
_computing_molecular_graphics 'Bruker SHELXTL'
_computing_publication_material 'Bruker SHELXTL'
_computing_structure_refinement 'SHELXL-97 (Sheldrick, 2008)'
_computing_structure_solution 'DIRDIF-99 (Beurskens et al., 1999)'
_diffrn_ambient_temperature 173(2)
_diffrn_measured_fraction_theta_full 0.980
_diffrn_measured_fraction_theta_max 0.980
_diffrn_measurement_device_type 'Bruker APEX-II CCD'
_diffrn_measurement_method '\w scans'
_diffrn_radiation_monochromator graphite
_diffrn_radiation_source 'fine-focus sealed tube'
_diffrn_radiation_type MoK\a
_diffrn_radiation_wavelength 0.71073
_diffrn_reflns_av_R_equivalents 0.0352
_diffrn_reflns_av_sigmaI/netI 0.0528
_diffrn_reflns_limit_h_max 19
_diffrn_reflns_limit_h_min -19
_diffrn_reflns_limit_k_max 19
_diffrn_reflns_limit_k_min -19
_diffrn_reflns_limit_l_max 20
_diffrn_reflns_limit_l_min -20
_diffrn_reflns_number 27707
_diffrn_reflns_theta_full 27.59
_diffrn_reflns_theta_max 27.59
_diffrn_reflns_theta_min 1.40
_exptl_absorpt_coefficient_mu 2.377
_exptl_absorpt_correction_T_max 0.8253
_exptl_absorpt_correction_T_min 0.4110
_exptl_absorpt_correction_type integration
_exptl_absorpt_process_details 'SADABS (Sheldrick, 2008)'
_exptl_crystal_colour colourless
_exptl_crystal_density_diffrn 1.586
_exptl_crystal_density_method 'not measured'
_exptl_crystal_description plate
_exptl_crystal_F_000 1512
_exptl_crystal_size_max 0.46
_exptl_crystal_size_mid 0.19
_exptl_crystal_size_min 0.08
_refine_diff_density_max 1.059
_refine_diff_density_min -0.995
_refine_diff_density_rms 0.094
_refine_ls_extinction_method none
_refine_ls_goodness_of_fit_ref 1.018
_refine_ls_hydrogen_treatment constr
_refine_ls_matrix_type full
_refine_ls_number_parameters 820
_refine_ls_number_reflns 14387
_refine_ls_number_restraints 0
_refine_ls_restrained_S_all 1.018
_refine_ls_R_factor_all 0.0484
_refine_ls_R_factor_gt 0.0308
_refine_ls_shift/su_max 0.001
_refine_ls_shift/su_mean 0.000
_refine_ls_structure_factor_coef Fsqd
_refine_ls_weighting_details 'calc w=1/[\s^2^(Fo^2^)+(0.0264P)^2^+1.5937P] where P=(Fo^2^+2Fc^2^)/3'
_refine_ls_weighting_scheme calc
_refine_ls_wR_factor_gt 0.0616
_refine_ls_wR_factor_ref 0.0676
_reflns_number_gt 11723
_reflns_number_total 14387
_reflns_threshold_expression I>2\s(I)
_cod_data_source_file om9003863_si_001.cif
_cod_data_source_block dal08d6
_cod_depositor_comments
;
The following automatic conversions were performed:

'_symmetry_cell_setting' value 'Triclinic' changed to 'triclinic'
according to /home/saulius/struct/CIF-dictionaries/cif_core.dic
dictionary named 'cif_core.dic' version 2.4.2 from 2011-04-26.

Automatic conversion script
Id: cif_fix_values 1715 2011-07-08 13:25:40Z adriana 
;
_cod_original_sg_symbol_H-M P-1
_cod_database_code 4069730

loop_
_symmetry_equiv_pos_as_xyz
'x, y, z'
'-x, -y, -z'

loop_
_atom_site_label
_atom_site_type_symbol
_atom_site_fract_x
_atom_site_fract_y
_atom_site_fract_z
_atom_site_U_iso_or_equiv
_atom_site_adp_type
_atom_site_occupancy
_atom_site_symmetry_multiplicity
_atom_site_calc_flag
_atom_site_refinement_flags
_atom_site_disorder_assembly
_atom_site_disorder_group
Pt Pt 0.194546(9) 0.463425(8) 0.212927(8) 0.02135(4) Uani 1 1 d . . .
P1 P 0.22823(6) 0.61897(5) 0.28163(5) 0.02342(17) Uani 1 1 d . . .
P2 P 0.19093(6) 0.31889(5) 0.12738(5) 0.02309(17) Uani 1 1 d . . .
Si Si 0.23319(6) 0.51273(6) 0.09205(6) 0.02260(18) Uani 1 1 d . . .
O1 O 0.15486(18) 0.41790(17) 0.33546(16) 0.0418(6) Uani 1 1 d . . .
C1 C 0.1294(2) 0.5134(2) -0.0036(2) 0.0324(8) Uani 1 1 d . . .
H1A H 0.0930 0.5576 0.0184 0.039 Uiso 1 1 calc R . .
H1B H 0.0880 0.4508 -0.0257 0.039 Uiso 1 1 calc R . .
H1C H 0.1526 0.5320 -0.0538 0.039 Uiso 1 1 calc R . .
C2 C 0.0497(3) 0.3931(3) 0.3208(3) 0.0664(14) Uani 1 1 d . . .
H2A H 0.0178 0.3901 0.2560 0.080 Uiso 1 1 calc R . .
H2B H 0.0321 0.3303 0.3323 0.080 Uiso 1 1 calc R . .
C3 C 0.0145(4) 0.4580(4) 0.3790(4) 0.0889(19) Uani 1 1 d . . .
H3A H -0.0551 0.4379 0.3660 0.107 Uiso 1 1 calc R . .
H3B H 0.0304 0.5201 0.3672 0.107 Uiso 1 1 calc R . .
H3C H 0.0443 0.4600 0.4435 0.107 Uiso 1 1 calc R . .
C4 C 0.2046(4) 0.3793(3) 0.4026(3) 0.0610(12) Uani 1 1 d . . .
H4A H 0.1880 0.3106 0.3820 0.073 Uiso 1 1 calc R . .
H4B H 0.1854 0.3965 0.4598 0.073 Uiso 1 1 calc R . .
C5 C 0.3068(3) 0.4124(3) 0.4203(3) 0.0591(12) Uani 1 1 d . . .
H5A H 0.3405 0.3839 0.4670 0.071 Uiso 1 1 calc R . .
H5B H 0.3234 0.4803 0.4423 0.071 Uiso 1 1 calc R . .
H5C H 0.3257 0.3954 0.3637 0.071 Uiso 1 1 calc R . .
C11 C 0.3049(2) 0.6367(2) 0.1370(2) 0.0256(7) Uani 1 1 d . . .
C12 C 0.2995(2) 0.6842(2) 0.2223(2) 0.0263(7) Uani 1 1 d . . .
C13 C 0.3428(3) 0.7787(2) 0.2569(2) 0.0369(8) Uani 1 1 d . . .
H13 H 0.3386 0.8101 0.3147 0.044 Uiso 1 1 calc R . .
C14 C 0.3916(3) 0.8260(2) 0.2067(3) 0.0434(9) Uani 1 1 d . . .
H14 H 0.4213 0.8901 0.2303 0.052 Uiso 1 1 calc R . .
C15 C 0.3975(3) 0.7809(2) 0.1227(3) 0.0421(9) Uani 1 1 d . . .
H15 H 0.4309 0.8140 0.0883 0.051 Uiso 1 1 calc R . .
C16 C 0.3547(3) 0.6870(2) 0.0880(2) 0.0345(8) Uani 1 1 d . . .
H16 H 0.3594 0.6565 0.0300 0.041 Uiso 1 1 calc R . .
C21 C 0.2994(2) 0.4260(2) 0.0459(2) 0.0269(7) Uani 1 1 d . . .
C22 C 0.2806(2) 0.3370(2) 0.0652(2) 0.0240(7) Uani 1 1 d . . .
C23 C 0.3245(2) 0.2671(2) 0.0313(2) 0.0296(7) Uani 1 1 d . . .
H23 H 0.3118 0.2073 0.0445 0.035 Uiso 1 1 calc R . .
C24 C 0.3866(3) 0.2861(2) -0.0214(2) 0.0376(9) Uani 1 1 d . . .
H24 H 0.4174 0.2393 -0.0435 0.045 Uiso 1 1 calc R . .
C25 C 0.4041(3) 0.3721(2) -0.0420(3) 0.0396(9) Uani 1 1 d . . .
H25 H 0.4462 0.3840 -0.0790 0.048 Uiso 1 1 calc R . .
C26 C 0.3608(3) 0.4412(2) -0.0094(2) 0.0352(8) Uani 1 1 d . . .
H26 H 0.3729 0.5000 -0.0247 0.042 Uiso 1 1 calc R . .
C31 C 0.2989(2) 0.6477(2) 0.4002(2) 0.0262(7) Uani 1 1 d . . .
C32 C 0.2540(2) 0.6430(2) 0.4700(2) 0.0309(7) Uani 1 1 d . . .
H32 H 0.1861 0.6306 0.4561 0.037 Uiso 1 1 calc R . .
C33 C 0.3084(3) 0.6566(2) 0.5598(2) 0.0391(9) Uani 1 1 d . . .
H33 H 0.2777 0.6532 0.6073 0.047 Uiso 1 1 calc R . .
C34 C 0.4065(3) 0.6748(3) 0.5801(2) 0.0428(9) Uani 1 1 d . . .
H34 H 0.4436 0.6837 0.6415 0.051 Uiso 1 1 calc R . .
C35 C 0.4512(3) 0.6801(3) 0.5114(3) 0.0462(10) Uani 1 1 d . . .
H35 H 0.5191 0.6933 0.5258 0.055 Uiso 1 1 calc R . .
C36 C 0.3978(3) 0.6663(2) 0.4215(2) 0.0374(8) Uani 1 1 d . . .
H36 H 0.4291 0.6697 0.3743 0.045 Uiso 1 1 calc R . .
C41 C 0.1271(2) 0.6741(2) 0.2815(2) 0.0249(7) Uani 1 1 d . . .
C42 C 0.0393(2) 0.6325(2) 0.2186(2) 0.0304(7) Uani 1 1 d . . .
H42 H 0.0316 0.5737 0.1788 0.036 Uiso 1 1 calc R . .
C43 C -0.0370(3) 0.6761(3) 0.2135(2) 0.0373(8) Uani 1 1 d . . .
H43 H -0.0967 0.6472 0.1702 0.045 Uiso 1 1 calc R . .
C44 C -0.0263(3) 0.7614(3) 0.2713(2) 0.0389(9) Uani 1 1 d . . .
H44 H -0.0788 0.7912 0.2679 0.047 Uiso 1 1 calc R . .
C45 C 0.0604(3) 0.8033(2) 0.3339(2) 0.0370(8) Uani 1 1 d . . .
H45 H 0.0673 0.8620 0.3736 0.044 Uiso 1 1 calc R . .
C46 C 0.1374(2) 0.7609(2) 0.3395(2) 0.0305(7) Uani 1 1 d . . .
H46 H 0.1972 0.7905 0.3826 0.037 Uiso 1 1 calc R . .
C51 C 0.0808(2) 0.2604(2) 0.0396(2) 0.0263(7) Uani 1 1 d . . .
C52 C -0.0036(2) 0.2909(2) 0.0382(2) 0.0313(8) Uani 1 1 d . . .
H52 H -0.0044 0.3429 0.0835 0.038 Uiso 1 1 calc R . .
C53 C -0.0870(3) 0.2449(3) -0.0298(3) 0.0404(9) Uani 1 1 d . . .
H53 H -0.1447 0.2657 -0.0305 0.048 Uiso 1 1 calc R . .
C54 C -0.0867(3) 0.1701(3) -0.0957(2) 0.0419(9) Uani 1 1 d . . .
H54 H -0.1437 0.1399 -0.1425 0.050 Uiso 1 1 calc R . .
C55 C -0.0035(3) 0.1388(3) -0.0939(3) 0.0457(10) Uani 1 1 d . . .
H55 H -0.0034 0.0864 -0.1391 0.055 Uiso 1 1 calc R . .
C56 C 0.0798(3) 0.1834(2) -0.0267(2) 0.0376(8) Uani 1 1 d . . .
H56 H 0.1368 0.1613 -0.0257 0.045 Uiso 1 1 calc R . .
C61 C 0.2156(2) 0.2305(2) 0.1919(2) 0.0261(7) Uani 1 1 d . . .
C62 C 0.1391(3) 0.1701(2) 0.2045(2) 0.0353(8) Uani 1 1 d . . .
H62 H 0.0752 0.1721 0.1759 0.042 Uiso 1 1 calc R . .
C63 C 0.1566(3) 0.1072(3) 0.2589(3) 0.0451(10) Uani 1 1 d . . .
H63 H 0.1045 0.0661 0.2675 0.054 Uiso 1 1 calc R . .
C64 C 0.2494(3) 0.1039(3) 0.3007(3) 0.0482(10) Uani 1 1 d . . .
H64 H 0.2609 0.0606 0.3378 0.058 Uiso 1 1 calc R . .
C65 C 0.3256(3) 0.1635(3) 0.2886(3) 0.0458(10) Uani 1 1 d . . .
H65 H 0.3893 0.1613 0.3176 0.055 Uiso 1 1 calc R . .
C66 C 0.3087(3) 0.2268(2) 0.2341(2) 0.0350(8) Uani 1 1 d . . .
H66 H 0.3611 0.2676 0.2256 0.042 Uiso 1 1 calc R . .
F82 F 0.73748(14) 0.13899(12) 0.44127(13) 0.0373(5) Uani 1 1 d . . .
F83 F 0.64111(18) 0.05141(17) 0.53816(15) 0.0610(7) Uani 1 1 d . . .
F84 F 0.57642(19) -0.13693(18) 0.48762(18) 0.0746(8) Uani 1 1 d . . .
F85 F 0.6145(2) -0.23414(15) 0.3385(2) 0.0734(8) Uani 1 1 d . . .
F86 F 0.71261(18) -0.15056(14) 0.24189(16) 0.0570(6) Uani 1 1 d . . .
F92 F 0.88792(14) 0.20927(14) 0.21223(13) 0.0384(5) Uani 1 1 d . . .
F93 F 0.81183(17) 0.33472(15) 0.13620(15) 0.0499(6) Uani 1 1 d . . .
F94 F 0.62467(17) 0.34213(15) 0.12420(14) 0.0491(6) Uani 1 1 d . . .
F95 F 0.51793(14) 0.22003(14) 0.19126(13) 0.0397(5) Uani 1 1 d . . .
F96 F 0.58982(13) 0.09221(13) 0.26458(13) 0.0363(5) Uani 1 1 d . . .
F102 F 0.94657(15) -0.03377(13) 0.34812(14) 0.0444(5) Uani 1 1 d . . .
F103 F 1.11491(15) 0.03441(15) 0.46911(15) 0.0484(6) Uani 1 1 d . . .
F104 F 1.16170(15) 0.21548(16) 0.56559(15) 0.0532(6) Uani 1 1 d . . .
F105 F 1.03498(15) 0.32664(13) 0.53138(13) 0.0444(5) Uani 1 1 d . . .
F106 F 0.87234(13) 0.26489(12) 0.40319(12) 0.0327(4) Uani 1 1 d . . .
C70 C 0.8232(3) 0.0038(2) 0.1938(2) 0.0332(8) Uani 1 1 d . . .
H70A H 0.8871 0.0355 0.1918 0.040 Uiso 1 1 calc R . .
H70B H 0.8282 -0.0588 0.2042 0.040 Uiso 1 1 calc R . .
C71 C 0.7540(3) -0.0083(2) 0.1010(2) 0.0309(8) Uani 1 1 d . . .
C72 C 0.6561(3) -0.0407(2) 0.0838(2) 0.0346(8) Uani 1 1 d . . .
H72 H 0.6307 -0.0551 0.1323 0.042 Uiso 1 1 calc R . .
C73 C 0.5943(3) -0.0527(2) -0.0026(3) 0.0401(9) Uani 1 1 d . . .
H73 H 0.5277 -0.0757 -0.0127 0.048 Uiso 1 1 calc R . .
C74 C 0.6290(3) -0.0315(3) -0.0739(3) 0.0467(10) Uani 1 1 d . . .
H74 H 0.5867 -0.0397 -0.1330 0.056 Uiso 1 1 calc R . .
C75 C 0.7253(3) 0.0017(3) -0.0585(3) 0.0501(11) Uani 1 1 d . . .
H75 H 0.7499 0.0169 -0.1070 0.060 Uiso 1 1 calc R . .
C76 C 0.7873(3) 0.0131(2) 0.0281(2) 0.0421(9) Uani 1 1 d . . .
H76 H 0.8539 0.0360 0.0376 0.051 Uiso 1 1 calc R . .
C81 C 0.7314(2) 0.0008(2) 0.3353(2) 0.0271(7) Uani 1 1 d . . .
C82 C 0.7093(2) 0.0451(2) 0.4128(2) 0.0321(8) Uani 1 1 d . . .
C83 C 0.6588(3) 0.0022(3) 0.4638(3) 0.0409(9) Uani 1 1 d . . .
C84 C 0.6260(3) -0.0925(3) 0.4385(3) 0.0470(10) Uani 1 1 d . . .
C85 C 0.6453(3) -0.1409(3) 0.3639(3) 0.0475(10) Uani 1 1 d . . .
C86 C 0.6975(3) -0.0947(2) 0.3146(3) 0.0389(9) Uani 1 1 d . . .
C91 C 0.7448(2) 0.1442(2) 0.2455(2) 0.0252(7) Uani 1 1 d . . .
C92 C 0.7947(2) 0.2085(2) 0.2090(2) 0.0287(7) Uani 1 1 d . . .
C93 C 0.7573(3) 0.2746(2) 0.1693(2) 0.0336(8) Uani 1 1 d . . .
C94 C 0.6638(3) 0.2784(2) 0.1631(2) 0.0328(8) Uani 1 1 d . . .
C95 C 0.6103(2) 0.2168(2) 0.1968(2) 0.0296(7) Uani 1 1 d . . .
C96 C 0.6507(2) 0.1513(2) 0.2358(2) 0.0274(7) Uani 1 1 d . . .
C101 C 0.8989(2) 0.1111(2) 0.3646(2) 0.0267(7) Uani 1 1 d . . .
C102 C 0.9661(2) 0.0583(2) 0.3890(2) 0.0313(8) Uani 1 1 d . . .
C103 C 1.0534(2) 0.0907(2) 0.4535(2) 0.0331(8) Uani 1 1 d . . .
C104 C 1.0776(2) 0.1819(2) 0.5014(2) 0.0347(8) Uani 1 1 d . . .
C105 C 1.0135(2) 0.2371(2) 0.4830(2) 0.0309(8) Uani 1 1 d . . .
C106 C 0.9284(2) 0.2023(2) 0.4164(2) 0.0264(7) Uani 1 1 d . . .
B B 0.7969(3) 0.0633(3) 0.2836(2) 0.0276(8) Uani 1 1 d . . .
O1SA O 0.6374(7) 0.4949(6) 0.3083(6) 0.0853(17) Uiso 0.50 1 d P A 1
C1SA C 0.7189(12) 0.5662(11) 0.3083(10) 0.100(3) Uiso 0.50 1 d P A 1
H1SA H 0.7058 0.5888 0.2510 0.120 Uiso 0.50 1 calc PR A 1
H1SB H 0.7323 0.6198 0.3611 0.120 Uiso 0.50 1 calc PR A 1
C2SA C 0.7992(8) 0.5201(8) 0.3151(7) 0.065(2) Uiso 0.50 1 d P A 1
H2SA H 0.8565 0.5641 0.3150 0.077 Uiso 0.50 1 calc PR A 1
H2SB H 0.7842 0.4668 0.2628 0.077 Uiso 0.50 1 calc PR A 1
H2SC H 0.8110 0.4983 0.3722 0.077 Uiso 0.50 1 calc PR A 1
C3SA C 0.5551(10) 0.5363(10) 0.3020(10) 0.101(3) Uiso 0.50 1 d P A 1
H3SA H 0.5465 0.5556 0.3640 0.121 Uiso 0.50 1 calc PR A 1
H3SB H 0.5659 0.5927 0.2772 0.121 Uiso 0.50 1 calc PR A 1
C4SA C 0.4757(9) 0.4762(8) 0.2476(8) 0.074(2) Uiso 0.50 1 d P A 1
H4SA H 0.4203 0.5045 0.2476 0.088 Uiso 0.50 1 calc PR A 1
H4SB H 0.4668 0.4192 0.2703 0.088 Uiso 0.50 1 calc PR A 1
H4SC H 0.4821 0.4611 0.1850 0.088 Uiso 0.50 1 calc PR A 1
O1SB O 0.6322(7) 0.5096(6) 0.2755(6) 0.0853(17) Uiso 0.50 1 d P B 2
C1SB C 0.7076(12) 0.5661(11) 0.2682(10) 0.100(3) Uiso 0.50 1 d P B 2
H1SC H 0.6937 0.5760 0.2050 0.120 Uiso 0.50 1 calc PR B 2
H1SD H 0.7161 0.6272 0.3103 0.120 Uiso 0.50 1 calc PR B 2
C2SB C 0.7890(8) 0.5391(8) 0.2856(7) 0.065(2) Uiso 0.50 1 d P B 2
H2SD H 0.8395 0.5860 0.2776 0.077 Uiso 0.50 1 calc PR B 2
H2SE H 0.7827 0.4795 0.2434 0.077 Uiso 0.50 1 calc PR B 2
H2SF H 0.8056 0.5316 0.3489 0.077 Uiso 0.50 1 calc PR B 2
C3SB C 0.5473(11) 0.5295(10) 0.2461(10) 0.101(3) Uiso 0.50 1 d P B 2
H3SC H 0.5267 0.5116 0.1783 0.121 Uiso 0.50 1 calc PR B 2
H3SD H 0.5533 0.5976 0.2651 0.121 Uiso 0.50 1 calc PR B 2
C4SB C 0.4702(9) 0.4786(8) 0.2841(8) 0.074(2) Uiso 0.50 1 d P B 2
H4SD H 0.4096 0.4972 0.2626 0.088 Uiso 0.50 1 calc PR B 2
H4SE H 0.4907 0.4952 0.3512 0.088 Uiso 0.50 1 calc PR B 2
H4SF H 0.4613 0.4111 0.2625 0.088 Uiso 0.50 1 calc PR B 2

loop_
_atom_site_aniso_label
_atom_site_aniso_U_11
_atom_site_aniso_U_22
_atom_site_aniso_U_33
_atom_site_aniso_U_23
_atom_site_aniso_U_13
_atom_site_aniso_U_12
Pt 0.02310(7) 0.02104(6) 0.02018(6) 0.00217(4) 0.00750(5) 0.00599(4)
P1 0.0267(5) 0.0223(4) 0.0204(4) 0.0012(3) 0.0069(3) 0.0063(3)
P2 0.0255(4) 0.0200(4) 0.0235(4) 0.0023(3) 0.0076(3) 0.0060(3)
Si 0.0261(5) 0.0228(4) 0.0203(4) 0.0042(3) 0.0078(4) 0.0078(4)
O1 0.0485(16) 0.0463(15) 0.0310(13) 0.0133(12) 0.0159(12) -0.0004(13)
C1 0.038(2) 0.0309(18) 0.0291(18) 0.0082(15) 0.0075(16) 0.0099(16)
C2 0.058(3) 0.080(3) 0.052(3) 0.001(2) 0.034(2) -0.023(3)
C3 0.060(3) 0.079(4) 0.151(6) 0.058(4) 0.046(4) 0.022(3)
C4 0.077(4) 0.060(3) 0.052(3) 0.021(2) 0.020(3) 0.019(3)
C5 0.076(3) 0.051(3) 0.051(3) 0.009(2) 0.011(2) 0.029(2)
C11 0.0279(18) 0.0258(17) 0.0261(16) 0.0085(13) 0.0082(14) 0.0098(14)
C12 0.0256(17) 0.0251(16) 0.0281(17) 0.0044(13) 0.0086(14) 0.0052(13)
C13 0.046(2) 0.0261(18) 0.037(2) -0.0010(15) 0.0171(17) 0.0035(16)
C14 0.055(3) 0.0233(18) 0.052(2) 0.0062(17) 0.022(2) 0.0013(17)
C15 0.051(2) 0.033(2) 0.051(2) 0.0156(18) 0.026(2) 0.0073(18)
C16 0.045(2) 0.0298(18) 0.0361(19) 0.0111(15) 0.0197(17) 0.0129(16)
C21 0.0288(18) 0.0292(17) 0.0227(16) 0.0034(13) 0.0075(14) 0.0085(14)
C22 0.0246(17) 0.0245(16) 0.0224(16) 0.0018(13) 0.0067(13) 0.0072(13)
C23 0.0303(19) 0.0250(17) 0.0345(18) 0.0023(14) 0.0123(15) 0.0090(14)
C24 0.034(2) 0.035(2) 0.044(2) -0.0021(16) 0.0178(17) 0.0130(16)
C25 0.041(2) 0.039(2) 0.045(2) 0.0046(17) 0.0274(18) 0.0106(17)
C26 0.041(2) 0.0303(18) 0.039(2) 0.0067(15) 0.0201(17) 0.0093(16)
C31 0.0304(18) 0.0207(16) 0.0229(16) -0.0011(13) 0.0033(14) 0.0054(14)
C32 0.0310(19) 0.0323(18) 0.0267(17) 0.0023(14) 0.0055(15) 0.0078(15)
C33 0.054(3) 0.040(2) 0.0244(18) 0.0040(15) 0.0081(17) 0.0179(18)
C34 0.049(3) 0.040(2) 0.0285(19) 0.0009(16) -0.0075(18) 0.0138(19)
C35 0.033(2) 0.045(2) 0.048(2) 0.0060(19) -0.0064(19) 0.0041(18)
C36 0.034(2) 0.037(2) 0.035(2) 0.0037(16) 0.0050(17) 0.0042(16)
C41 0.0280(18) 0.0271(17) 0.0201(15) 0.0042(13) 0.0066(13) 0.0082(14)
C42 0.0334(19) 0.0300(18) 0.0262(17) 0.0006(14) 0.0073(15) 0.0097(15)
C43 0.031(2) 0.045(2) 0.035(2) 0.0043(17) 0.0064(16) 0.0151(17)
C44 0.042(2) 0.046(2) 0.039(2) 0.0117(17) 0.0164(18) 0.0255(18)
C45 0.048(2) 0.0330(19) 0.0331(19) 0.0023(15) 0.0134(18) 0.0208(17)
C46 0.034(2) 0.0307(18) 0.0254(17) 0.0038(14) 0.0045(15) 0.0114(15)
C51 0.0274(18) 0.0257(17) 0.0241(16) 0.0034(13) 0.0059(14) 0.0049(14)
C52 0.0306(19) 0.0304(18) 0.0305(18) 0.0017(14) 0.0060(15) 0.0087(15)
C53 0.030(2) 0.045(2) 0.044(2) 0.0106(18) 0.0073(17) 0.0081(17)
C54 0.038(2) 0.044(2) 0.033(2) 0.0055(17) -0.0010(17) -0.0048(18)
C55 0.047(2) 0.038(2) 0.040(2) -0.0094(17) 0.0067(19) 0.0032(18)
C56 0.036(2) 0.0330(19) 0.037(2) -0.0047(16) 0.0067(17) 0.0071(16)
C61 0.0348(19) 0.0228(16) 0.0209(16) 0.0030(13) 0.0083(14) 0.0081(14)
C62 0.041(2) 0.0321(19) 0.0321(19) 0.0067(15) 0.0105(16) 0.0062(16)
C63 0.059(3) 0.036(2) 0.038(2) 0.0111(17) 0.015(2) -0.0015(19)
C64 0.074(3) 0.034(2) 0.034(2) 0.0124(17) 0.007(2) 0.010(2)
C65 0.052(3) 0.040(2) 0.039(2) 0.0070(18) -0.0014(19) 0.0141(19)
C66 0.038(2) 0.0289(18) 0.0330(19) 0.0044(15) 0.0035(16) 0.0066(16)
F82 0.0476(13) 0.0264(10) 0.0342(11) -0.0017(8) 0.0157(10) 0.0009(9)
F83 0.0719(17) 0.0674(16) 0.0453(14) 0.0107(12) 0.0318(13) -0.0006(13)
F84 0.0763(19) 0.0699(18) 0.0801(19) 0.0386(15) 0.0283(15) -0.0108(14)
F85 0.0819(19) 0.0278(12) 0.102(2) 0.0184(13) 0.0181(17) -0.0060(12)
F86 0.0757(17) 0.0259(11) 0.0615(15) -0.0036(10) 0.0161(13) 0.0079(11)
F92 0.0308(11) 0.0435(12) 0.0458(12) 0.0136(10) 0.0164(10) 0.0090(9)
F93 0.0630(15) 0.0484(13) 0.0535(14) 0.0273(11) 0.0305(12) 0.0159(11)
F94 0.0676(16) 0.0497(13) 0.0422(12) 0.0231(11) 0.0154(11) 0.0319(12)
F95 0.0308(11) 0.0478(12) 0.0382(11) 0.0056(10) 0.0017(9) 0.0174(10)
F96 0.0271(11) 0.0380(11) 0.0439(12) 0.0139(9) 0.0081(9) 0.0047(9)
F102 0.0464(13) 0.0313(11) 0.0471(13) -0.0006(9) -0.0031(10) 0.0184(10)
F103 0.0380(13) 0.0544(14) 0.0500(13) 0.0109(11) -0.0012(10) 0.0218(11)
F104 0.0356(13) 0.0564(14) 0.0486(13) 0.0059(11) -0.0141(11) 0.0002(11)
F105 0.0521(14) 0.0303(11) 0.0360(12) -0.0017(9) -0.0017(10) -0.0021(10)
F106 0.0367(11) 0.0241(10) 0.0342(11) 0.0021(8) 0.0050(9) 0.0097(8)
C70 0.034(2) 0.0316(18) 0.0294(18) -0.0015(14) 0.0036(15) 0.0108(15)
C71 0.038(2) 0.0226(17) 0.0293(18) -0.0016(14) 0.0060(15) 0.0124(15)
C72 0.036(2) 0.0297(19) 0.0334(19) -0.0040(15) 0.0060(16) 0.0114(16)
C73 0.038(2) 0.0302(19) 0.043(2) -0.0043(16) -0.0018(18) 0.0126(16)
C74 0.059(3) 0.033(2) 0.035(2) 0.0067(17) -0.0084(19) 0.0066(19)
C75 0.064(3) 0.044(2) 0.035(2) 0.0113(18) 0.006(2) -0.001(2)
C76 0.047(2) 0.035(2) 0.036(2) 0.0033(16) 0.0048(18) 0.0000(18)
C81 0.0261(18) 0.0224(16) 0.0281(17) 0.0039(13) -0.0007(14) 0.0058(14)
C82 0.0318(19) 0.0289(18) 0.0314(18) 0.0074(15) 0.0029(15) 0.0027(15)
C83 0.040(2) 0.045(2) 0.036(2) 0.0124(17) 0.0084(17) 0.0035(18)
C84 0.043(2) 0.046(2) 0.050(2) 0.024(2) 0.006(2) -0.0021(19)
C85 0.047(2) 0.0263(19) 0.062(3) 0.0151(19) 0.001(2) -0.0001(17)
C86 0.042(2) 0.0267(18) 0.041(2) 0.0026(16) 0.0007(18) 0.0063(16)
C91 0.0301(18) 0.0217(16) 0.0197(15) -0.0015(12) 0.0040(13) 0.0050(13)
C92 0.0287(19) 0.0312(18) 0.0240(17) 0.0011(14) 0.0068(14) 0.0063(14)
C93 0.045(2) 0.0305(18) 0.0268(18) 0.0074(15) 0.0132(16) 0.0070(16)
C94 0.048(2) 0.0328(19) 0.0195(16) 0.0061(14) 0.0059(15) 0.0197(17)
C95 0.0275(18) 0.0344(19) 0.0225(16) -0.0005(14) 0.0007(14) 0.0108(15)
C96 0.0278(18) 0.0272(17) 0.0232(16) 0.0024(13) 0.0042(14) 0.0029(14)
C101 0.0280(18) 0.0272(17) 0.0248(16) 0.0049(13) 0.0066(14) 0.0077(14)
C102 0.035(2) 0.0295(18) 0.0285(18) 0.0027(14) 0.0068(15) 0.0102(15)
C103 0.0262(19) 0.043(2) 0.0332(19) 0.0119(16) 0.0063(15) 0.0136(16)
C104 0.0275(19) 0.041(2) 0.0279(18) 0.0068(16) -0.0008(15) -0.0013(16)
C105 0.034(2) 0.0255(17) 0.0281(18) 0.0028(14) 0.0072(15) -0.0007(15)
C106 0.0281(18) 0.0271(17) 0.0246(16) 0.0052(13) 0.0073(14) 0.0081(14)
B 0.029(2) 0.0233(18) 0.0276(19) 0.0010(15) 0.0030(16) 0.0099(16)

loop_
_atom_type_symbol
_atom_type_description
_atom_type_scat_dispersion_real
_atom_type_scat_dispersion_imag
_atom_type_scat_source
C C 0.0033 0.0016 'International Tables Vol C Tables 4.2.6.8 and 6.1.1.4'
H H 0.0000 0.0000 'International Tables Vol C Tables 4.2.6.8 and 6.1.1.4'
B B 0.0013 0.0007 'International Tables Vol C Tables 4.2.6.8 and 6.1.1.4'
O O 0.0106 0.0060 'International Tables Vol C Tables 4.2.6.8 and 6.1.1.4'
F F 0.0171 0.0103 'International Tables Vol C Tables 4.2.6.8 and 6.1.1.4'
Si Si 0.0817 0.0704 'International Tables Vol C Tables 4.2.6.8 and 6.1.1.4'
P P 0.1023 0.0942 'International Tables Vol C Tables 4.2.6.8 and 6.1.1.4'
Pt Pt -1.7033 8.3905 'International Tables Vol C Tables 4.2.6.8 and 6.1.1.4'

loop_
_geom_angle_atom_site_label_1
_geom_angle_atom_site_label_2
_geom_angle_atom_site_label_3
_geom_angle
Si Pt O1 178.41(7)
Si Pt P1 84.93(3)
O1 Pt P1 93.61(7)
Si Pt P2 82.99(3)
O1 Pt P2 98.54(7)
P1 Pt P2 165.55(3)
C31 P1 C41 105.37(14)
C31 P1 C12 105.45(15)
C41 P1 C12 104.61(14)
C31 P1 Pt 114.05(10)
C41 P1 Pt 117.09(11)
C12 P1 Pt 109.28(10)
C22 P2 C51 104.90(14)
C22 P2 C61 108.59(14)
C51 P2 C61 103.18(14)
C22 P2 Pt 106.21(10)
C51 P2 Pt 117.24(11)
C61 P2 Pt 116.01(10)
C1 Si C21 107.38(15)
C1 Si C11 107.28(14)
C21 Si C11 115.34(14)
C1 Si Pt 115.15(11)
C21 Si Pt 104.85(10)
C11 Si Pt 107.12(10)
C4 O1 C2 112.7(3)
C4 O1 Pt 131.0(3)
C2 O1 Pt 112.0(2)
C3 C2 O1 113.5(4)
O1 C4 C5 110.7(4)
C16 C11 C12 117.7(3)
C16 C11 Si 124.9(2)
C12 C11 Si 117.1(2)
C13 C12 C11 121.0(3)
C13 C12 P1 122.1(2)
C11 C12 P1 116.9(2)
C14 C13 C12 119.7(3)
C15 C14 C13 120.3(3)
C14 C15 C16 120.2(3)
C15 C16 C11 121.1(3)
C26 C21 C22 118.1(3)
C26 C21 Si 125.3(2)
C22 C21 Si 116.5(2)
C23 C22 C21 120.5(3)
C23 C22 P2 123.9(2)
C21 C22 P2 115.4(2)
C24 C23 C22 119.4(3)
C25 C24 C23 120.6(3)
C24 C25 C26 120.4(3)
C25 C26 C21 121.0(3)
C36 C31 C32 119.3(3)
C36 C31 P1 120.3(3)
C32 C31 P1 120.1(3)
C33 C32 C31 120.0(3)
C34 C33 C32 120.1(3)
C33 C34 C35 120.1(3)
C34 C35 C36 120.4(4)
C31 C36 C35 120.1(3)
C42 C41 C46 119.1(3)
C42 C41 P1 119.5(2)
C46 C41 P1 121.3(2)
C43 C42 C41 120.5(3)
C44 C43 C42 120.1(3)
C45 C44 C43 120.0(3)
C44 C45 C46 120.6(3)
C45 C46 C41 119.8(3)
C52 C51 C56 119.0(3)
C52 C51 P2 120.9(2)
C56 C51 P2 120.1(3)
C51 C52 C53 119.8(3)
C54 C53 C52 120.6(4)
C53 C54 C55 119.8(3)
C54 C55 C56 120.2(3)
C55 C56 C51 120.5(3)
C66 C61 C62 119.4(3)
C66 C61 P2 121.3(2)
C62 C61 P2 119.1(3)
C63 C62 C61 119.9(4)
C64 C63 C62 120.3(4)
C63 C64 C65 120.2(4)
C64 C65 C66 119.9(4)
C61 C66 C65 120.2(3)
C71 C70 B 116.7(3)
C72 C71 C76 117.0(3)
C72 C71 C70 122.7(3)
C76 C71 C70 120.3(3)
C71 C72 C73 121.4(3)
C74 C73 C72 120.5(4)
C75 C74 C73 119.2(4)
C74 C75 C76 120.3(4)
C71 C76 C75 121.6(4)
C86 C81 C82 112.2(3)
C86 C81 B 128.3(3)
C82 C81 B 119.3(3)
F82 C82 C83 115.4(3)
F82 C82 C81 119.0(3)
C83 C82 C81 125.6(3)
F83 C83 C84 119.8(3)
F83 C83 C82 121.2(3)
C84 C83 C82 119.1(4)
F84 C84 C85 120.7(4)
F84 C84 C83 120.5(4)
C85 C84 C83 118.8(4)
F85 C85 C84 119.7(4)
F85 C85 C86 120.1(4)
C84 C85 C86 120.3(3)
F86 C86 C81 121.2(3)
F86 C86 C85 114.7(3)
C81 C86 C85 124.0(4)
C96 C91 C92 112.7(3)
C96 C91 B 127.6(3)
C92 C91 B 119.3(3)
F92 C92 C93 115.5(3)
F92 C92 C91 119.6(3)
C93 C92 C91 124.9(3)
F93 C93 C94 120.2(3)
F93 C93 C92 120.6(3)
C94 C93 C92 119.2(3)
F94 C94 C95 120.3(3)
F94 C94 C93 120.7(3)
C95 C94 C93 119.0(3)
F95 C95 C94 119.5(3)
F95 C95 C96 120.6(3)
C94 C95 C96 119.9(3)
F96 C96 C91 121.2(3)
F96 C96 C95 114.5(3)
C91 C96 C95 124.3(3)
C106 C101 C102 111.7(3)
C106 C101 B 127.7(3)
C102 C101 B 120.6(3)
F102 C102 C103 114.9(3)
F102 C102 C101 119.5(3)
C103 C102 C101 125.7(3)
F103 C103 C104 120.0(3)
F103 C103 C102 120.8(3)
C104 C103 C102 119.1(3)
F104 C104 C105 121.0(3)
F104 C104 C103 120.7(3)
C105 C104 C103 118.3(3)
F105 C105 C104 119.2(3)
F105 C105 C106 120.4(3)
C104 C105 C106 120.4(3)
F106 C106 C105 114.6(3)
F106 C106 C101 120.7(3)
C105 C106 C101 124.7(3)
C91 B C81 112.3(3)
C91 B C101 111.2(3)
C81 B C101 104.0(2)
C91 B C70 105.5(3)
C81 B C70 116.0(3)
C101 B C70 107.9(3)
C3SA O1SA C1SA 108.0(10)
C2SA C1SA O1SA 105.2(11)
C4SA C3SA O1SA 111.1(11)
C1SB O1SB C3SB 117.3(11)
C2SB C1SB O1SB 116.6(13)
O1SB C3SB C4SB 112.3(11)

loop_
_geom_bond_atom_site_label_1
_geom_bond_atom_site_label_2
_geom_bond_distance
Pt Si 2.2762(8)
Pt O1 2.282(2)
Pt P1 2.2935(8)
Pt P2 2.3050(8)
P1 C31 1.813(3)
P1 C41 1.818(3)
P1 C12 1.820(3)
P2 C22 1.815(3)
P2 C51 1.817(3)
P2 C61 1.826(3)
Si C1 1.863(3)
Si C21 1.883(3)
Si C11 1.891(3)
O1 C4 1.393(5)
O1 C2 1.483(5)
C2 C3 1.444(7)
C4 C5 1.447(6)
C11 C16 1.398(4)
C11 C12 1.401(4)
C12 C13 1.400(4)
C13 C14 1.378(5)
C14 C15 1.377(5)
C15 C16 1.390(5)
C21 C26 1.396(4)
C21 C22 1.413(4)
C22 C23 1.403(4)
C23 C24 1.383(5)
C24 C25 1.379(5)
C25 C26 1.382(5)
C31 C36 1.383(5)
C31 C32 1.392(4)
C32 C33 1.388(5)
C33 C34 1.373(5)
C34 C35 1.375(5)
C35 C36 1.385(5)
C41 C42 1.389(4)
C41 C46 1.399(4)
C42 C43 1.383(5)
C43 C44 1.380(5)
C44 C45 1.376(5)
C45 C46 1.382(5)
C51 C52 1.390(4)
C51 C56 1.390(4)
C52 C53 1.392(5)
C53 C54 1.370(5)
C54 C55 1.379(5)
C55 C56 1.382(5)
C61 C66 1.389(5)
C61 C62 1.396(4)
C62 C63 1.384(5)
C63 C64 1.381(6)
C64 C65 1.381(6)
C65 C66 1.390(5)
F82 C82 1.354(4)
F83 C83 1.349(4)
F84 C84 1.349(4)
F85 C85 1.347(4)
F86 C86 1.357(4)
F92 C92 1.359(4)
F93 C93 1.352(4)
F94 C94 1.352(4)
F95 C95 1.352(4)
F96 C96 1.358(3)
F102 C102 1.359(4)
F103 C103 1.347(4)
F104 C104 1.344(4)
F105 C105 1.355(4)
F106 C106 1.359(4)
C70 C71 1.510(5)
C70 B 1.666(5)
C71 C72 1.388(5)
C71 C76 1.392(5)
C72 C73 1.389(5)
C73 C74 1.378(5)
C74 C75 1.370(6)
C75 C76 1.393(5)
C81 C86 1.383(4)
C81 C82 1.392(5)
C81 B 1.661(5)
C82 C83 1.370(5)
C83 C84 1.370(5)
C84 C85 1.359(6)
C85 C86 1.389(5)
C91 C96 1.382(4)
C91 C92 1.389(4)
C91 B 1.660(5)
C92 C93 1.379(5)
C93 C94 1.369(5)
C94 C95 1.363(5)
C95 C96 1.383(4)
C101 C106 1.390(4)
C101 C102 1.391(4)
C101 B 1.665(5)
C102 C103 1.378(5)
C103 C104 1.372(5)
C104 C105 1.369(5)
C105 C106 1.373(4)
O1SA C3SA 1.441(15)
O1SA C1SA 1.466(18)
C1SA C2SA 1.459(19)
C3SA C4SA 1.341(18)
O1SB C1SB 1.319(17)
O1SB C3SB 1.329(15)
C1SB C2SB 1.312(18)
C3SB C4SB 1.547(18)

loop_
_geom_torsion_atom_site_label_1
_geom_torsion_atom_site_label_2
_geom_torsion_atom_site_label_3
_geom_torsion_atom_site_label_4
_geom_torsion
Si Pt P1 C31 -135.97(12)
O1 Pt P1 C31 44.66(14)
P2 Pt P1 C31 -102.60(16)
Si Pt P1 C41 100.37(11)
O1 Pt P1 C41 -79.00(13)
P2 Pt P1 C41 133.74(15)
Si Pt P1 C12 -18.25(11)
O1 Pt P1 C12 162.38(13)
P2 Pt P1 C12 15.12(17)
Si Pt P2 C22 32.50(11)
O1 Pt P2 C22 -147.92(12)
P1 Pt P2 C22 -1.01(17)
Si Pt P2 C51 -84.30(12)
O1 Pt P2 C51 95.27(13)
P1 Pt P2 C51 -117.81(15)
Si Pt P2 C61 153.25(12)
O1 Pt P2 C61 -27.18(14)
P1 Pt P2 C61 119.74(16)
O1 Pt Si C1 -77(3)
P1 Pt Si C1 -100.48(12)
P2 Pt Si C1 87.47(12)
O1 Pt Si C21 165(3)
P1 Pt Si C21 141.75(11)
P2 Pt Si C21 -30.30(11)
O1 Pt Si C11 42(3)
P1 Pt Si C11 18.73(11)
P2 Pt Si C11 -153.32(11)
Si Pt O1 C4 -128(2)
P1 Pt O1 C4 -104.7(3)
P2 Pt O1 C4 67.4(3)
Si Pt O1 C2 77(3)
P1 Pt O1 C2 100.7(3)
P2 Pt O1 C2 -87.1(3)
C4 O1 C2 C3 89.6(5)
Pt O1 C2 C3 -111.0(4)
C2 O1 C4 C5 -174.7(4)
Pt O1 C4 C5 30.9(5)
C1 Si C11 C16 -66.3(3)
C21 Si C11 C16 53.2(3)
Pt Si C11 C16 169.5(3)
C1 Si C11 C12 106.9(3)
C21 Si C11 C12 -133.5(2)
Pt Si C11 C12 -17.2(3)
C16 C11 C12 C13 -0.2(5)
Si C11 C12 C13 -173.9(3)
C16 C11 C12 P1 176.4(2)
Si C11 C12 P1 2.7(3)
C31 P1 C12 C13 -47.3(3)
C41 P1 C12 C13 63.6(3)
Pt P1 C12 C13 -170.2(3)
C31 P1 C12 C11 136.2(3)
C41 P1 C12 C11 -112.9(3)
Pt P1 C12 C11 13.2(3)
C11 C12 C13 C14 0.0(5)
P1 C12 C13 C14 -176.4(3)
C12 C13 C14 C15 0.3(6)
C13 C14 C15 C16 -0.4(6)
C14 C15 C16 C11 0.2(6)
C12 C11 C16 C15 0.1(5)
Si C11 C16 C15 173.3(3)
C1 Si C21 C26 77.1(3)
C11 Si C21 C26 -42.4(3)
Pt Si C21 C26 -159.9(3)
C1 Si C21 C22 -99.2(3)
C11 Si C21 C22 141.3(2)
Pt Si C21 C22 23.7(3)
C26 C21 C22 C23 1.6(5)
Si C21 C22 C23 178.2(2)
C26 C21 C22 P2 -173.9(2)
Si C21 C22 P2 2.7(3)
C51 P2 C22 C23 -78.3(3)
C61 P2 C22 C23 31.5(3)
Pt P2 C22 C23 156.9(3)
C51 P2 C22 C21 97.1(3)
C61 P2 C22 C21 -153.2(2)
Pt P2 C22 C21 -27.7(3)
C21 C22 C23 C24 -0.1(5)
P2 C22 C23 C24 175.0(3)
C22 C23 C24 C25 -1.1(5)
C23 C24 C25 C26 0.8(6)
C24 C25 C26 C21 0.7(6)
C22 C21 C26 C25 -1.9(5)
Si C21 C26 C25 -178.2(3)
C41 P1 C31 C36 -142.7(3)
C12 P1 C31 C36 -32.4(3)
Pt P1 C31 C36 87.5(3)
C41 P1 C31 C32 43.0(3)
C12 P1 C31 C32 153.3(3)
Pt P1 C31 C32 -86.8(3)
C36 C31 C32 C33 -0.3(5)
P1 C31 C32 C33 174.0(3)
C31 C32 C33 C34 0.2(5)
C32 C33 C34 C35 0.3(6)
C33 C34 C35 C36 -0.6(6)
C32 C31 C36 C35 0.0(5)
P1 C31 C36 C35 -174.3(3)
C34 C35 C36 C31 0.4(6)
C31 P1 C41 C42 -147.8(3)
C12 P1 C41 C42 101.2(3)
Pt P1 C41 C42 -19.9(3)
C31 P1 C41 C46 36.3(3)
C12 P1 C41 C46 -74.6(3)
Pt P1 C41 C46 164.3(2)
C46 C41 C42 C43 -0.1(5)
P1 C41 C42 C43 -176.0(3)
C41 C42 C43 C44 -0.2(5)
C42 C43 C44 C45 0.2(5)
C43 C44 C45 C46 0.1(5)
C44 C45 C46 C41 -0.4(5)
C42 C41 C46 C45 0.4(5)
P1 C41 C46 C45 176.3(3)
C22 P2 C51 C52 -131.8(3)
C61 P2 C51 C52 114.5(3)
Pt P2 C51 C52 -14.3(3)
C22 P2 C51 C56 48.9(3)
C61 P2 C51 C56 -64.8(3)
Pt P2 C51 C56 166.4(2)
C56 C51 C52 C53 -0.8(5)
P2 C51 C52 C53 179.9(3)
C51 C52 C53 C54 -0.3(5)
C52 C53 C54 C55 1.1(6)
C53 C54 C55 C56 -0.9(6)
C54 C55 C56 C51 -0.2(6)
C52 C51 C56 C55 1.1(5)
P2 C51 C56 C55 -179.6(3)
C22 P2 C61 C66 38.3(3)
C51 P2 C61 C66 149.2(3)
Pt P2 C61 C66 -81.2(3)
C22 P2 C61 C62 -146.5(3)
C51 P2 C61 C62 -35.6(3)
Pt P2 C61 C62 94.0(3)
C66 C61 C62 C63 0.0(5)
P2 C61 C62 C63 -175.2(3)
C61 C62 C63 C64 0.0(5)
C62 C63 C64 C65 0.1(6)
C63 C64 C65 C66 -0.2(6)
C62 C61 C66 C65 -0.2(5)
P2 C61 C66 C65 175.0(3)
C64 C65 C66 C61 0.2(5)
B C70 C71 C72 -50.4(4)
B C70 C71 C76 129.8(3)
C76 C71 C72 C73 1.0(5)
C70 C71 C72 C73 -178.8(3)
C71 C72 C73 C74 -0.8(5)
C72 C73 C74 C75 0.0(6)
C73 C74 C75 C76 0.4(6)
C72 C71 C76 C75 -0.6(5)
C70 C71 C76 C75 179.3(3)
C74 C75 C76 C71 -0.1(6)
C86 C81 C82 F82 -179.7(3)
B C81 C82 F82 3.5(5)
C86 C81 C82 C83 -1.0(5)
B C81 C82 C83 -177.7(3)
F82 C82 C83 F83 -1.3(5)
C81 C82 C83 F83 179.9(3)
F82 C82 C83 C84 178.8(3)
C81 C82 C83 C84 0.0(6)
F83 C83 C84 F84 -0.2(6)
C82 C83 C84 F84 179.7(3)
F83 C83 C84 C85 -179.4(4)
C82 C83 C84 C85 0.5(6)
F84 C84 C85 F85 0.2(6)
C83 C84 C85 F85 179.4(3)
F84 C84 C85 C86 -179.2(3)
C83 C84 C85 C86 0.1(6)
C82 C81 C86 F86 -179.3(3)
B C81 C86 F86 -2.9(5)
C82 C81 C86 C85 1.5(5)
B C81 C86 C85 178.0(3)
F85 C85 C86 F86 0.3(5)
C84 C85 C86 F86 179.6(4)
F85 C85 C86 C81 179.5(3)
C84 C85 C86 C81 -1.2(6)
C96 C91 C92 F92 -179.1(3)
B C91 C92 F92 -5.6(4)
C96 C91 C92 C93 1.6(5)
B C91 C92 C93 175.1(3)
F92 C92 C93 F93 0.3(4)
C91 C92 C93 F93 179.6(3)
F92 C92 C93 C94 179.8(3)
C91 C92 C93 C94 -0.9(5)
F93 C93 C94 F94 -0.2(5)
C92 C93 C94 F94 -179.7(3)
F93 C93 C94 C95 179.8(3)
C92 C93 C94 C95 0.2(5)
F94 C94 C95 F95 -0.2(5)
C93 C94 C95 F95 179.8(3)
F94 C94 C95 C96 179.5(3)
C93 C94 C95 C96 -0.5(5)
C92 C91 C96 F96 177.8(3)
B C91 C96 F96 4.9(5)
C92 C91 C96 C95 -1.9(4)
B C91 C96 C95 -174.7(3)
F95 C95 C96 F96 1.4(4)
C94 C95 C96 F96 -178.3(3)
F95 C95 C96 C91 -178.9(3)
C94 C95 C96 C91 1.4(5)
C106 C101 C102 F102 176.9(3)
B C101 C102 F102 -1.9(5)
C106 C101 C102 C103 -2.5(5)
B C101 C102 C103 178.7(3)
F102 C102 C103 F103 3.5(5)
C101 C102 C103 F103 -177.1(3)
F102 C102 C103 C104 -177.1(3)
C101 C102 C103 C104 2.3(5)
F103 C103 C104 F104 -1.4(5)
C102 C103 C104 F104 179.2(3)
F103 C103 C104 C105 179.4(3)
C102 C103 C104 C105 0.0(5)
F104 C104 C105 F105 -1.0(5)
C103 C104 C105 F105 178.2(3)
F104 C104 C105 C106 179.1(3)
C103 C104 C105 C106 -1.7(5)
F105 C105 C106 F106 1.7(4)
C104 C105 C106 F106 -178.3(3)
F105 C105 C106 C101 -178.5(3)
C104 C105 C106 C101 1.5(5)
C102 C101 C106 F106 -179.6(3)
B C101 C106 F106 -0.9(5)
C102 C101 C106 C105 0.6(5)
B C101 C106 C105 179.3(3)
C96 C91 B C81 -14.1(4)
C92 C91 B C81 173.5(3)
C96 C91 B C101 -130.1(3)
C92 C91 B C101 57.4(4)
C96 C91 B C70 113.1(3)
C92 C91 B C70 -59.3(4)
C86 C81 B C91 123.0(4)
C82 C81 B C91 -60.8(4)
C86 C81 B C101 -116.7(4)
C82 C81 B C101 59.5(4)
C86 C81 B C70 1.6(5)
C82 C81 B C70 177.8(3)
C106 C101 B C91 18.3(4)
C102 C101 B C91 -163.2(3)
C106 C101 B C81 -102.8(3)
C102 C101 B C81 75.8(3)
C106 C101 B C70 133.5(3)
C102 C101 B C70 -48.0(4)
C71 C70 B C91 -34.2(4)
C71 C70 B C81 90.7(4)
C71 C70 B C101 -153.2(3)
C3SA O1SA C1SA C2SA 179.8(10)
C1SA O1SA C3SA C4SA 141.1(13)
C3SB O1SB C1SB C2SB -171.0(13)
C1SB O1SB C3SB C4SB -162.5(12)
